data_4023807
loop_
_publ_author_name
'Vincenzo Giulio Albano'
'Andrea Gualandi'
'Magda Monari'
'Diego Savoia'

_publ_section_title
;
 Asymmetric Synthesis of 8-Aminoindolizidine
 from Chiral 2-Pyrroleimines
;
_journal_name_full 'Journal of Organic Chemistry'
_journal_page_first 8376
_journal_page_last 8381
_journal_paper_doi 10.1021/jo8014598
_journal_volume 73
_journal_year 2008
_chemical_formula_sum 'C14 H24 N2 O2'
_chemical_formula_weight 252.35
_chemical_name_systematic
; 
 ? 
;
_space_group_IT_number 4
_symmetry_cell_setting monoclinic
_symmetry_space_group_name_Hall 'P 2yb'
_symmetry_space_group_name_H-M 'P 1 21 1'
_atom_sites_solution_hydrogens geom
_atom_sites_solution_primary direct
_atom_sites_solution_secondary difmap
_audit_creation_method SHELXL-97
_cell_angle_alpha 90.00
_cell_angle_beta 97.2260(10)
_cell_angle_gamma 90.00
_cell_formula_units_Z 4
_cell_length_a 6.1635(7)
_cell_length_b 10.3337(11)
_cell_length_c 23.006(3)
_cell_measurement_temperature 296(2)
_cell_volume 1453.7(3)
_computing_cell_refinement SMART
_computing_data_collection SMART
_computing_data_reduction SAINT+
_computing_molecular_graphics 'ORTEP-3 (Farrugia 2004)'
_computing_publication_material 'SHELXL-97 (Sheldrick, 1997)'
_computing_structure_refinement 'SHELXL-97 (Sheldrick, 1997)'
_computing_structure_solution 'SIR-97 (Giacovazzo, 1997)'
_diffrn_ambient_temperature 296(2)
_diffrn_measured_fraction_theta_full 0.999
_diffrn_measured_fraction_theta_max 0.999
_diffrn_measurement_device_type 'Bruker SMART Apex II CCD'
_diffrn_measurement_method 'phi and omega scans'
_diffrn_radiation_monochromator graphite
_diffrn_radiation_source 'fine-focus sealed tube'
_diffrn_radiation_type MoK\a
_diffrn_radiation_wavelength 0.71073
_diffrn_reflns_av_R_equivalents 0.0440
_diffrn_reflns_av_sigmaI/netI 0.0295
_diffrn_reflns_limit_h_max 7
_diffrn_reflns_limit_h_min -7
_diffrn_reflns_limit_k_max 11
_diffrn_reflns_limit_k_min -11
_diffrn_reflns_limit_l_max 26
_diffrn_reflns_limit_l_min -26
_diffrn_reflns_number 9055
_diffrn_reflns_theta_full 24.12
_diffrn_reflns_theta_max 24.12
_diffrn_reflns_theta_min 1.78
_exptl_absorpt_coefficient_mu 0.077
_exptl_absorpt_correction_T_max 0.991
_exptl_absorpt_correction_T_min 0.981
_exptl_absorpt_correction_type empirical
_exptl_absorpt_process_details SADABS
_exptl_crystal_colour colourless
_exptl_crystal_density_diffrn 1.153
_exptl_crystal_density_method 'not measured'
_exptl_crystal_description platelet
_exptl_crystal_F_000 552
_exptl_crystal_size_max 0.25
_exptl_crystal_size_mid 0.20
_exptl_crystal_size_min 0.12
_refine_diff_density_max 0.239
_refine_diff_density_min -0.128
_refine_diff_density_rms 0.026
_refine_ls_extinction_method none
_refine_ls_goodness_of_fit_ref 0.958
_refine_ls_hydrogen_treatment mixed
_refine_ls_matrix_type full
_refine_ls_number_parameters 353
_refine_ls_number_reflns 2455
_refine_ls_number_restraints 9
_refine_ls_restrained_S_all 0.957
_refine_ls_R_factor_all 0.0643
_refine_ls_R_factor_gt 0.0424
_refine_ls_shift/su_max 0.000
_refine_ls_shift/su_mean 0.000
_refine_ls_structure_factor_coef Fsqd
_refine_ls_weighting_details 'calc w=1/[\s^2^(Fo^2^)+(0.0481P)^2^+0.5097P] where P=(Fo^2^+2Fc^2^)/3'
_refine_ls_weighting_scheme calc
_refine_ls_wR_factor_gt 0.1008
_refine_ls_wR_factor_ref 0.1183
_reflns_number_gt 1878
_reflns_number_total 2455
_reflns_threshold_expression >2sigma(I)
_cod_data_source_file jo8014598_si_001.cif
_cod_data_source_block (S,R)14a
_cod_original_sg_symbol_H-M 'P 21'
_cod_database_code 4023807

loop_
_symmetry_equiv_pos_as_xyz
'x, y, z'
'-x, y+1/2, -z'

loop_
_atom_site_label
_atom_site_type_symbol
_atom_site_fract_x
_atom_site_fract_y
_atom_site_fract_z
_atom_site_U_iso_or_equiv
_atom_site_adp_type
_atom_site_occupancy
_atom_site_symmetry_multiplicity
_atom_site_calc_flag
_atom_site_refinement_flags
_atom_site_disorder_assembly
_atom_site_disorder_group
N4B N 0.7929(6) -0.0760(4) 0.54267(14) 0.0738(9) Uani 1 1 d . . .
N9B N 0.7350(5) 0.1505(3) 0.66555(13) 0.0647(8) Uani 1 1 d . . .
O10B O 0.4325(5) 0.0863(3) 0.70566(14) 0.0917(9) Uani 1 1 d . . .
O11B O 0.6973(6) 0.2019(3) 0.75600(12) 0.0829(9) Uani 1 1 d . . .
C1B C 0.9730(8) -0.0959(4) 0.6376(2) 0.0843(13) Uani 1 1 d . . .
H1C H 0.8666 -0.1340 0.6601 0.101 Uiso 1 1 calc R . .
H1D H 1.0892 -0.0567 0.6642 0.101 Uiso 1 1 calc R . .
C2B C 1.0640(11) -0.1969(6) 0.5983(3) 0.1178(19) Uani 1 1 d . . .
H2C H 1.2225 -0.1934 0.6027 0.141 Uiso 1 1 calc R . .
H2D H 1.0192 -0.2832 0.6083 0.141 Uiso 1 1 calc R . .
C3B C 0.9700(9) -0.1625(5) 0.5364(2) 0.1032(16) Uani 1 1 d . . .
H3C H 1.0793 -0.1206 0.5160 0.124 Uiso 1 1 calc R . .
H3D H 0.9178 -0.2394 0.5148 0.124 Uiso 1 1 calc R . .
C5B C 0.7132(9) -0.0011(5) 0.49199(19) 0.0947(15) Uani 1 1 d . . .
H5C H 0.6687 -0.0586 0.4593 0.114 Uiso 1 1 calc R . .
H5D H 0.8292 0.0541 0.4814 0.114 Uiso 1 1 calc R . .
C6B C 0.5221(10) 0.0807(6) 0.5039(2) 0.1074(16) Uani 1 1 d . . .
H6C H 0.3979 0.0254 0.5082 0.129 Uiso 1 1 calc R . .
H6D H 0.4815 0.1383 0.4711 0.129 Uiso 1 1 calc R . .
C7B C 0.5787(8) 0.1592(5) 0.55904(18) 0.0887(14) Uani 1 1 d . . .
H7C H 0.4474 0.2012 0.5690 0.106 Uiso 1 1 calc R . .
H7D H 0.6820 0.2263 0.5518 0.106 Uiso 1 1 calc R . .
C8B C 0.6767(6) 0.0771(5) 0.61044(18) 0.0709(11) Uani 1 1 d D . .
H8B H 0.579(5) 0.005(3) 0.6196(17) 0.085 Uiso 1 1 d D . .
C81B C 0.8675(7) 0.0016(4) 0.59432(17) 0.0638(10) Uani 1 1 d D . .
H81B H 0.985(5) 0.061(3) 0.5859(15) 0.077 Uiso 1 1 d D . .
C10B C 0.6071(7) 0.1407(4) 0.70795(17) 0.0643(10) Uani 1 1 d . . .
C12B C 0.9094(7) 0.2474(4) 0.74786(17) 0.0750(12) Uani 1 1 d . . .
H12C H 1.0209 0.2001 0.7728 0.090 Uiso 1 1 calc R . .
H12D H 0.9236 0.3387 0.7573 0.090 Uiso 1 1 calc R . .
C13B C 0.9333(6) 0.2247(4) 0.68301(16) 0.0607(10) Uani 1 1 d D . .
H13B H 1.053(5) 0.164(3) 0.6806(16) 0.073 Uiso 1 1 d D . .
C14B C 0.9584(6) 0.3488(4) 0.64860(17) 0.0642(10) Uani 1 1 d D . .
H14B H 0.967(6) 0.309(4) 0.6113(12) 0.077 Uiso 1 1 d D . .
C15B C 0.7668(7) 0.4391(4) 0.6464(2) 0.0820(13) Uani 1 1 d . . .
H15D H 0.7913 0.5128 0.6227 0.123 Uiso 1 1 calc R . .
H15E H 0.7499 0.4672 0.6853 0.123 Uiso 1 1 calc R . .
H15F H 0.6365 0.3950 0.6297 0.123 Uiso 1 1 calc R . .
C16B C 1.1696(7) 0.4172(5) 0.6726(2) 0.0872(13) Uani 1 1 d . . .
H16D H 1.1546 0.4531 0.7104 0.131 Uiso 1 1 calc R . .
H16E H 1.1991 0.4853 0.6464 0.131 Uiso 1 1 calc R . .
H16F H 1.2881 0.3563 0.6763 0.131 Uiso 1 1 calc R . .
N4 N 0.6655(7) 0.4139(4) 0.95484(17) 0.0874(11) Uani 1 1 d . . .
N9 N 0.5788(5) 0.6392(3) 0.82725(13) 0.0611(8) Uani 1 1 d . . .
O10 O 0.8963(5) 0.5658(4) 0.79754(13) 0.0890(9) Uani 1 1 d . . .
O11 O 0.6943(6) 0.7184(3) 0.74810(12) 0.0854(9) Uani 1 1 d . . .
C1 C 0.8597(9) 0.6088(6) 0.9458(2) 0.1041(17) Uani 1 1 d . . .
H1A H 0.7625 0.6778 0.9549 0.125 Uiso 1 1 calc R . .
H1B H 0.9731 0.6447 0.9250 0.125 Uiso 1 1 calc R . .
C2 C 0.9577(15) 0.5377(7) 1.0014(3) 0.147(3) Uani 1 1 d . . .
H2A H 1.1157 0.5336 1.0034 0.176 Uiso 1 1 calc R . .
H2B H 0.9205 0.5818 1.0360 0.176 Uiso 1 1 calc R . .
C3 C 0.8619(11) 0.4052(7) 0.9974(2) 0.129(2) Uani 1 1 d . . .
H3A H 0.9646 0.3438 0.9843 0.155 Uiso 1 1 calc R . .
H3B H 0.8250 0.3776 1.0352 0.155 Uiso 1 1 calc R . .
C5 C 0.5771(10) 0.2957(6) 0.9317(3) 0.119(2) Uani 1 1 d . . .
H5A H 0.5407 0.2411 0.9634 0.143 Uiso 1 1 calc R . .
H5B H 0.6850 0.2508 0.9120 0.143 Uiso 1 1 calc R . .
C6 C 0.3746(9) 0.3201(6) 0.8891(3) 0.124(2) Uani 1 1 d . . .
H6A H 0.2580 0.3509 0.9102 0.149 Uiso 1 1 calc R . .
H6B H 0.3270 0.2399 0.8697 0.149 Uiso 1 1 calc R . .
C7 C 0.4200(8) 0.4198(5) 0.8437(2) 0.0867(14) Uani 1 1 d . . .
H7A H 0.2830 0.4449 0.8210 0.104 Uiso 1 1 calc R . .
H7B H 0.5117 0.3812 0.8170 0.104 Uiso 1 1 calc R . .
C8 C 0.5330(7) 0.5401(4) 0.87145(19) 0.0698(11) Uani 1 1 d D . .
H8 H 0.450(6) 0.579(4) 0.9012(14) 0.084 Uiso 1 1 d D . .
C81 C 0.7360(7) 0.5029(4) 0.91104(18) 0.0750(12) Uani 1 1 d D . .
H81 H 0.824(5) 0.457(4) 0.8837(15) 0.090 Uiso 1 1 d D . .
C10 C 0.7349(7) 0.6336(4) 0.79248(17) 0.0645(10) Uani 1 1 d . . .
C12 C 0.4824(9) 0.7707(6) 0.7486(2) 0.1027(17) Uani 1 1 d . . .
H12A H 0.3839 0.7381 0.7156 0.123 Uiso 1 1 calc R . .
H12B H 0.4866 0.8644 0.7461 0.123 Uiso 1 1 calc R . .
C13 C 0.4060(7) 0.7290(4) 0.80600(18) 0.0685(10) Uani 1 1 d D . .
H13 H 0.271(4) 0.684(4) 0.7955(17) 0.082 Uiso 1 1 d D . .
C14 C 0.3705(8) 0.8358(4) 0.8483(2) 0.0752(12) Uani 1 1 d D . .
H14 H 0.342(7) 0.796(4) 0.8840(13) 0.090 Uiso 1 1 d D . .
C15 C 0.5727(9) 0.9169(5) 0.8656(3) 0.1135(19) Uani 1 1 d . . .
H15A H 0.5994 0.9708 0.8332 0.170 Uiso 1 1 calc R . .
H15B H 0.6961 0.8612 0.8760 0.170 Uiso 1 1 calc R . .
H15C H 0.5509 0.9703 0.8985 0.170 Uiso 1 1 calc R . .
C16 C 0.1803(8) 0.9213(5) 0.8239(2) 0.1051(16) Uani 1 1 d . . .
H16A H 0.0499 0.8700 0.8166 0.158 Uiso 1 1 calc R . .
H16B H 0.2113 0.9601 0.7879 0.158 Uiso 1 1 calc R . .
H16C H 0.1594 0.9880 0.8517 0.158 Uiso 1 1 calc R . .

loop_
_atom_site_aniso_label
_atom_site_aniso_U_11
_atom_site_aniso_U_22
_atom_site_aniso_U_33
_atom_site_aniso_U_23
_atom_site_aniso_U_13
_atom_site_aniso_U_12
N4B 0.089(2) 0.065(2) 0.067(2) -0.0167(18) 0.0082(17) -0.022(2)
N9B 0.0671(18) 0.069(2) 0.0592(18) -0.0079(17) 0.0135(15) -0.0124(18)
O10B 0.0806(19) 0.082(2) 0.117(2) 0.015(2) 0.0303(17) -0.0091(19)
O11B 0.111(2) 0.075(2) 0.0678(18) -0.0041(17) 0.0307(16) -0.0083(19)
C1B 0.105(3) 0.057(2) 0.087(3) 0.004(2) -0.002(3) -0.004(3)
C2B 0.149(5) 0.073(3) 0.127(5) -0.013(4) 0.003(4) 0.009(4)
C3B 0.128(4) 0.074(3) 0.106(4) -0.032(3) 0.010(3) -0.008(3)
C5B 0.127(4) 0.089(3) 0.066(3) -0.015(3) 0.001(3) -0.026(3)
C6B 0.113(4) 0.111(4) 0.090(3) -0.010(3) -0.023(3) -0.015(4)
C7B 0.089(3) 0.092(3) 0.078(3) -0.006(3) -0.020(2) 0.001(3)
C8B 0.064(2) 0.070(3) 0.077(3) -0.002(2) 0.0065(19) -0.016(2)
C81B 0.075(3) 0.049(2) 0.067(2) -0.0083(19) 0.0097(19) -0.014(2)
C10B 0.072(3) 0.051(2) 0.071(2) 0.012(2) 0.017(2) 0.010(2)
C12B 0.097(3) 0.065(3) 0.060(2) 0.002(2) -0.003(2) 0.004(2)
C13B 0.056(2) 0.064(2) 0.063(2) -0.006(2) 0.0080(17) 0.006(2)
C14B 0.066(2) 0.068(3) 0.058(2) -0.004(2) 0.0081(19) -0.007(2)
C15B 0.086(3) 0.066(3) 0.089(3) 0.011(2) -0.011(2) 0.000(2)
C16B 0.073(3) 0.084(3) 0.102(3) 0.005(3) 0.004(2) -0.017(3)
N4 0.105(3) 0.075(3) 0.086(3) 0.036(2) 0.028(2) 0.021(2)
N9 0.0754(19) 0.0549(18) 0.0543(16) 0.0091(15) 0.0134(15) 0.0156(17)
O10 0.0801(19) 0.089(2) 0.100(2) 0.0022(19) 0.0199(16) 0.020(2)
O11 0.112(2) 0.078(2) 0.0723(18) 0.0156(17) 0.0335(16) 0.0165(19)
C1 0.129(4) 0.089(4) 0.085(3) -0.005(3) -0.021(3) -0.014(3)
C2 0.199(7) 0.118(5) 0.111(4) 0.016(4) -0.034(4) -0.009(5)
C3 0.189(6) 0.121(5) 0.072(3) 0.035(4) -0.003(4) -0.004(5)
C5 0.139(5) 0.072(4) 0.148(5) 0.044(4) 0.025(4) 0.004(4)
C6 0.095(4) 0.093(4) 0.181(6) 0.034(4) 0.007(4) -0.009(3)
C7 0.078(3) 0.069(3) 0.108(4) -0.003(3) -0.007(3) -0.001(3)
C8 0.074(3) 0.063(3) 0.074(3) -0.002(2) 0.013(2) 0.013(2)
C81 0.092(3) 0.065(3) 0.068(3) 0.005(2) 0.010(2) 0.010(2)
C10 0.072(2) 0.055(2) 0.065(2) -0.007(2) 0.006(2) 0.004(2)
C12 0.140(4) 0.097(4) 0.072(3) 0.022(3) 0.015(3) 0.043(4)
C13 0.069(2) 0.059(2) 0.078(3) 0.007(2) 0.008(2) 0.009(2)
C14 0.094(3) 0.055(2) 0.080(3) 0.009(2) 0.024(2) 0.012(2)
C15 0.126(4) 0.067(3) 0.138(5) -0.015(3) -0.022(4) 0.012(3)
C16 0.093(3) 0.079(3) 0.145(5) 0.002(3) 0.024(3) 0.026(3)

loop_
_atom_type_symbol
_atom_type_description
_atom_type_scat_dispersion_real
_atom_type_scat_dispersion_imag
_atom_type_scat_source
C C 0.0033 0.0016 'International Tables Vol C Tables 4.2.6.8 and 6.1.1.4'
H H 0.0000 0.0000 'International Tables Vol C Tables 4.2.6.8 and 6.1.1.4'
N N 0.0061 0.0033 'International Tables Vol C Tables 4.2.6.8 and 6.1.1.4'
O O 0.0106 0.0060 'International Tables Vol C Tables 4.2.6.8 and 6.1.1.4'

loop_
_geom_angle_atom_site_label_1
_geom_angle_atom_site_label_2
_geom_angle_atom_site_label_3
_geom_angle
_geom_angle_site_symmetry_1
_geom_angle_site_symmetry_3
_geom_angle_publ_flag
C3B N4B C5B 116.3(4) . . ?
C3B N4B C81B 105.0(3) . . ?
C5B N4B C81B 114.0(3) . . ?
C10B N9B C13B 113.0(3) . . ?
C10B N9B C8B 119.0(3) . . ?
C13B N9B C8B 127.6(3) . . ?
C10B O11B C12B 110.0(3) . . ?
C81B C1B C2B 103.1(4) . . ?
C81B C1B H1C 111.1 . . ?
C2B C1B H1C 111.1 . . ?
C81B C1B H1D 111.1 . . ?
C2B C1B H1D 111.1 . . ?
H1C C1B H1D 109.1 . . ?
C3B C2B C1B 105.7(5) . . ?
C3B C2B H2C 110.6 . . ?
C1B C2B H2C 110.6 . . ?
C3B C2B H2D 110.6 . . ?
C1B C2B H2D 110.6 . . ?
H2C C2B H2D 108.7 . . ?
N4B C3B C2B 105.0(4) . . ?
N4B C3B H3C 110.8 . . ?
C2B C3B H3C 110.8 . . ?
N4B C3B H3D 110.8 . . ?
C2B C3B H3D 110.8 . . ?
H3C C3B H3D 108.8 . . ?
N4B C5B C6B 110.5(4) . . ?
N4B C5B H5C 109.5 . . ?
C6B C5B H5C 109.5 . . ?
N4B C5B H5D 109.5 . . ?
C6B C5B H5D 109.5 . . ?
H5C C5B H5D 108.1 . . ?
C5B C6B C7B 110.7(4) . . ?
C5B C6B H6C 109.5 . . ?
C7B C6B H6C 109.5 . . ?
C5B C6B H6D 109.5 . . ?
C7B C6B H6D 109.5 . . ?
H6C C6B H6D 108.1 . . ?
C6B C7B C8B 112.4(4) . . ?
C6B C7B H7C 109.1 . . ?
C8B C7B H7C 109.1 . . ?
C6B C7B H7D 109.1 . . ?
C8B C7B H7D 109.1 . . ?
H7C C7B H7D 107.9 . . ?
N9B C8B C81B 111.4(3) . . ?
N9B C8B C7B 114.2(4) . . ?
C81B C8B C7B 110.3(4) . . ?
N9B C8B H8B 107(2) . . ?
C81B C8B H8B 100(2) . . ?
C7B C8B H8B 113(2) . . ?
N4B C81B C8B 108.1(3) . . ?
N4B C81B C1B 103.7(3) . . ?
C8B C81B C1B 118.2(4) . . ?
N4B C81B H81B 110(2) . . ?
C8B C81B H81B 110(2) . . ?
C1B C81B H81B 106(2) . . ?
O10B C10B O11B 122.2(4) . . ?
O10B C10B N9B 127.5(4) . . ?
O11B C10B N9B 110.3(4) . . ?
O11B C12B C13B 106.2(3) . . ?
O11B C12B H12C 110.5 . . ?
C13B C12B H12C 110.5 . . ?
O11B C12B H12D 110.5 . . ?
C13B C12B H12D 110.5 . . ?
H12C C12B H12D 108.7 . . ?
N9B C13B C14B 115.9(3) . . ?
N9B C13B C12B 99.7(3) . . ?
C14B C13B C12B 113.9(3) . . ?
N9B C13B H13B 105(2) . . ?
C14B C13B H13B 113(2) . . ?
C12B C13B H13B 109(2) . . ?
C15B C14B C16B 110.9(4) . . ?
C15B C14B C13B 114.2(3) . . ?
C16B C14B C13B 109.9(3) . . ?
C15B C14B H14B 111(2) . . ?
C16B C14B H14B 113(2) . . ?
C13B C14B H14B 97(3) . . ?
C14B C15B H15D 109.5 . . ?
C14B C15B H15E 109.5 . . ?
H15D C15B H15E 109.5 . . ?
C14B C15B H15F 109.5 . . ?
H15D C15B H15F 109.5 . . ?
H15E C15B H15F 109.5 . . ?
C14B C16B H16D 109.5 . . ?
C14B C16B H16E 109.5 . . ?
H16D C16B H16E 109.5 . . ?
C14B C16B H16F 109.5 . . ?
H16D C16B H16F 109.5 . . ?
H16E C16B H16F 109.5 . . ?
C5 N4 C3 116.5(5) . . ?
C5 N4 C81 114.6(4) . . ?
C3 N4 C81 101.9(4) . . ?
C10 N9 C13 112.4(3) . . ?
C10 N9 C8 126.4(3) . . ?
C13 N9 C8 118.3(3) . . ?
C10 O11 C12 109.1(3) . . ?
C81 C1 C2 102.4(5) . . ?
C81 C1 H1A 111.3 . . ?
C2 C1 H1A 111.3 . . ?
C81 C1 H1B 111.3 . . ?
C2 C1 H1B 111.3 . . ?
H1A C1 H1B 109.2 . . ?
C3 C2 C1 106.2(5) . . ?
C3 C2 H2A 110.5 . . ?
C1 C2 H2A 110.5 . . ?
C3 C2 H2B 110.5 . . ?
C1 C2 H2B 110.5 . . ?
H2A C2 H2B 108.7 . . ?
N4 C3 C2 105.9(5) . . ?
N4 C3 H3A 110.6 . . ?
C2 C3 H3A 110.6 . . ?
N4 C3 H3B 110.6 . . ?
C2 C3 H3B 110.6 . . ?
H3A C3 H3B 108.7 . . ?
N4 C5 C6 110.4(5) . . ?
N4 C5 H5A 109.6 . . ?
C6 C5 H5A 109.6 . . ?
N4 C5 H5B 109.6 . . ?
C6 C5 H5B 109.6 . . ?
H5A C5 H5B 108.1 . . ?
C5 C6 C7 110.6(5) . . ?
C5 C6 H6A 109.5 . . ?
C7 C6 H6A 109.5 . . ?
C5 C6 H6B 109.5 . . ?
C7 C6 H6B 109.5 . . ?
H6A C6 H6B 108.1 . . ?
C6 C7 C8 112.2(4) . . ?
C6 C7 H7A 109.2 . . ?
C8 C7 H7A 109.2 . . ?
C6 C7 H7B 109.2 . . ?
C8 C7 H7B 109.2 . . ?
H7A C7 H7B 107.9 . . ?
C81 C8 N9 111.9(3) . . ?
C81 C8 C7 110.3(4) . . ?
N9 C8 C7 112.9(3) . . ?
C81 C8 H8 98(2) . . ?
N9 C8 H8 111(3) . . ?
C7 C8 H8 112(3) . . ?
N4 C81 C8 106.3(4) . . ?
N4 C81 C1 105.3(4) . . ?
C8 C81 C1 117.6(4) . . ?
N4 C81 H81 111(3) . . ?
C8 C81 H81 102(2) . . ?
C1 C81 H81 114(2) . . ?
O10 C10 N9 128.0(4) . . ?
O10 C10 O11 121.5(4) . . ?
N9 C10 O11 110.5(4) . . ?
O11 C12 C13 106.6(3) . . ?
O11 C12 H12A 110.4 . . ?
C13 C12 H12A 110.4 . . ?
O11 C12 H12B 110.4 . . ?
C13 C12 H12B 110.4 . . ?
H12A C12 H12B 108.6 . . ?
N9 C13 C14 114.3(3) . . ?
N9 C13 C12 100.4(3) . . ?
C14 C13 C12 116.1(4) . . ?
N9 C13 H13 111(3) . . ?
C14 C13 H13 109(3) . . ?
C12 C13 H13 106(2) . . ?
C13 C14 C15 113.2(4) . . ?
C13 C14 C16 110.9(4) . . ?
C15 C14 C16 110.3(4) . . ?
C13 C14 H14 108(3) . . ?
C15 C14 H14 104(3) . . ?
C16 C14 H14 111(3) . . ?
C14 C15 H15A 109.5 . . ?
C14 C15 H15B 109.5 . . ?
H15A C15 H15B 109.5 . . ?
C14 C15 H15C 109.5 . . ?
H15A C15 H15C 109.5 . . ?
H15B C15 H15C 109.5 . . ?
C14 C16 H16A 109.5 . . ?
C14 C16 H16B 109.5 . . ?
H16A C16 H16B 109.5 . . ?
C14 C16 H16C 109.5 . . ?
H16A C16 H16C 109.5 . . ?
H16B C16 H16C 109.5 . . ?

loop_
_geom_bond_atom_site_label_1
_geom_bond_atom_site_label_2
_geom_bond_distance
_geom_bond_site_symmetry_2
_geom_bond_publ_flag
N4B C3B 1.433(6) . ?
N4B C5B 1.434(6) . ?
N4B C81B 1.459(5) . ?
N9B C10B 1.333(5) . ?
N9B C13B 1.456(5) . ?
N9B C8B 1.482(5) . ?
O10B C10B 1.209(5) . ?
O11B C10B 1.333(5) . ?
O11B C12B 1.423(5) . ?
C1B C81B 1.505(6) . ?
C1B C2B 1.532(7) . ?
C1B H1C 0.9700 . ?
C1B H1D 0.9700 . ?
C2B C3B 1.511(7) . ?
C2B H2C 0.9700 . ?
C2B H2D 0.9700 . ?
C3B H3C 0.9700 . ?
C3B H3D 0.9700 . ?
C5B C6B 1.503(8) . ?
C5B H5C 0.9700 . ?
C5B H5D 0.9700 . ?
C6B C7B 1.509(7) . ?
C6B H6C 0.9700 . ?
C6B H6D 0.9700 . ?
C7B C8B 1.518(6) . ?
C7B H7C 0.9700 . ?
C7B H7D 0.9700 . ?
C8B C81B 1.496(6) . ?
C8B H8B 1.00(2) . ?
C81B H81B 0.985(19) . ?
C12B C13B 1.536(5) . ?
C12B H12C 0.9700 . ?
C12B H12D 0.9700 . ?
C13B C14B 1.525(6) . ?
C13B H13B 0.980(19) . ?
C14B C15B 1.502(6) . ?
C14B C16B 1.522(6) . ?
C14B H14B 0.959(19) . ?
C15B H15D 0.9600 . ?
C15B H15E 0.9600 . ?
C15B H15F 0.9600 . ?
C16B H16D 0.9600 . ?
C16B H16E 0.9600 . ?
C16B H16F 0.9600 . ?
N4 C5 1.413(7) . ?
N4 C3 1.460(6) . ?
N4 C81 1.470(5) . ?
N9 C10 1.327(5) . ?
N9 C13 1.450(5) . ?
N9 C8 1.495(5) . ?
O10 C10 1.211(5) . ?
O11 C10 1.345(5) . ?
O11 C12 1.415(6) . ?
C1 C81 1.506(6) . ?
C1 C2 1.531(8) . ?
C1 H1A 0.9700 . ?
C1 H1B 0.9700 . ?
C2 C3 1.489(10) . ?
C2 H2A 0.9700 . ?
C2 H2B 0.9700 . ?
C3 H3A 0.9700 . ?
C3 H3B 0.9700 . ?
C5 C6 1.509(8) . ?
C5 H5A 0.9700 . ?
C5 H5B 0.9700 . ?
C6 C7 1.518(7) . ?
C6 H6A 0.9700 . ?
C6 H6B 0.9700 . ?
C7 C8 1.525(6) . ?
C7 H7A 0.9700 . ?
C7 H7B 0.9700 . ?
C8 C81 1.502(6) . ?
C8 H8 0.989(19) . ?
C81 H81 0.997(19) . ?
C12 C13 1.520(6) . ?
C12 H12A 0.9700 . ?
C12 H12B 0.9700 . ?
C13 C14 1.505(6) . ?
C13 H13 0.96(2) . ?
C14 C15 1.514(7) . ?
C14 C16 1.518(6) . ?
C14 H14 0.95(2) . ?
C15 H15A 0.9600 . ?
C15 H15B 0.9600 . ?
C15 H15C 0.9600 . ?
C16 H16A 0.9600 . ?
C16 H16B 0.9600 . ?
C16 H16C 0.9600 . ?
